data_4125854
loop_
_publ_author_name
'Wang, Fang-Xin'
'Du, Ji-Yuan'
'Wang, Hui-Bin'
'Zhang, Peng-Lin'
'Zhang, Guo-Biao'
'Yu, Ke-Yin'
'Zhang, Xiang-Zhi'
'An, Xian-Tao'
'Cao, Ye-Xing'
'Fan, Chun-An'

_publ_section_title
;
 Total Synthesis of Lycopodium Alkaloids Palhinine A and Palhinine D.
;
_journal_issue 12
_journal_name_full 'Journal of the American Chemical Society'
_journal_page_first 4282
_journal_page_last 4285
_journal_paper_doi 10.1021/jacs.6b13401
_journal_volume 139
_journal_year 2017
_chemical_formula_moiety 'C27 H36 O8'
_chemical_formula_sum 'C27 H36 O8'
_chemical_formula_weight 488.56
_chemical_name_systematic
;
 ?
;
_space_group_crystal_system triclinic
_space_group_IT_number 2
_space_group_name_Hall '-P 1'
_space_group_name_H-M_alt 'P -1'
_symmetry_space_group_name_Hall '-P 1'
_symmetry_space_group_name_H-M 'P -1'
_atom_sites_solution_hydrogens geom
_atom_sites_solution_primary direct
_audit_creation_date 2016-12-10
_audit_creation_method
;
Olex2 1.2
(compiled 2014.09.19 svn.r3010 for OlexSys, GUI svn.r4874)
;
_cell_angle_alpha 83.811(6)
_cell_angle_beta 75.257(6)
_cell_angle_gamma 80.638(6)
_cell_formula_units_Z 4
_cell_length_a 12.3565(9)
_cell_length_b 15.4538(10)
_cell_length_c 17.0147(12)
_cell_measurement_reflns_used 4389
_cell_measurement_temperature 294.63(10)
_cell_measurement_theta_max 23.0490
_cell_measurement_theta_min 3.4050
_cell_volume 3092.7(4)
_computing_cell_refinement
;
CrysAlisPro, Agilent Technologies,
Version 1.171.36.28 (release 01-02-2013 CrysAlis171 .NET)
(compiled Feb  1 2013,16:14:44)
;
_computing_data_collection
;
CrysAlisPro, Agilent Technologies,
Version 1.171.36.28 (release 01-02-2013 CrysAlis171 .NET)
(compiled Feb  1 2013,16:14:44)
;
_computing_data_reduction
;
CrysAlisPro, Agilent Technologies,
Version 1.171.36.28 (release 01-02-2013 CrysAlis171 .NET)
(compiled Feb  1 2013,16:14:44)
;
_computing_molecular_graphics 'Olex2 (Dolomanov et al., 2009)'
_computing_publication_material 'Olex2 (Dolomanov et al., 2009)'
_computing_structure_refinement 'ShelXL (Sheldrick, 2008)'
_computing_structure_solution 'ShelXS (Sheldrick, 2008)'
_diffrn_ambient_temperature 294.63(10)
_diffrn_detector_area_resol_mean 16.0733
_diffrn_measured_fraction_theta_full 0.998
_diffrn_measured_fraction_theta_max 0.998
_diffrn_measurement_device_type 'SuperNova, Dual, Cu at zero, Eos'
_diffrn_measurement_method '\w scans'
_diffrn_orient_matrix_UB_11 0.0397565000
_diffrn_orient_matrix_UB_12 0.0236580000
_diffrn_orient_matrix_UB_13 0.0086137000
_diffrn_orient_matrix_UB_21 -0.0366440000
_diffrn_orient_matrix_UB_22 0.0398807000
_diffrn_orient_matrix_UB_23 -0.0034137000
_diffrn_orient_matrix_UB_31 -0.0259038000
_diffrn_orient_matrix_UB_32 -0.0049253000
_diffrn_orient_matrix_UB_33 0.0422064000
_diffrn_radiation_monochromator mirror
_diffrn_radiation_type MoK\a
_diffrn_radiation_wavelength 0.710
_diffrn_reflns_av_R_equivalents 0.0462
_diffrn_reflns_av_unetI/netI 0.0765
_diffrn_reflns_Laue_measured_fraction_full 0.998
_diffrn_reflns_Laue_measured_fraction_max 0.998
_diffrn_reflns_limit_h_max 15
_diffrn_reflns_limit_h_min -15
_diffrn_reflns_limit_k_max 20
_diffrn_reflns_limit_k_min -20
_diffrn_reflns_limit_l_max 22
_diffrn_reflns_limit_l_min -21
_diffrn_reflns_number 26687
_diffrn_reflns_point_group_measured_fraction_full 0.998
_diffrn_reflns_point_group_measured_fraction_max 0.998
_diffrn_reflns_theta_full 25.500
_diffrn_reflns_theta_max 25.994
_diffrn_reflns_theta_min 2.970
_diffrn_source 'SuperNova (Mo) X-ray Source'
_exptl_absorpt_coefficient_mu 0.077
_exptl_absorpt_correction_T_max 1.00000
_exptl_absorpt_correction_T_min 0.45497
_exptl_absorpt_correction_type multi-scan
_exptl_absorpt_process_details
;
CrysAlisPro, Agilent Technologies,
Version 1.171.36.28 (release 01-02-2013 CrysAlis171 .NET)
(compiled Feb  1 2013,16:14:44)
Empirical absorption correction using spherical harmonics,
 implemented in SCALE3 ABSPACK scaling algorithm.
;
_exptl_crystal_colour 'clear light colourless'
_exptl_crystal_density_diffrn 1.049
_exptl_crystal_description block
_exptl_crystal_F_000 1048
_exptl_crystal_size_max 0.38
_exptl_crystal_size_mid 0.34
_exptl_crystal_size_min 0.33
_refine_diff_density_max 0.342
_refine_diff_density_min -0.325
_refine_diff_density_rms 0.067
_refine_ls_extinction_coef 0.0103(15)
_refine_ls_extinction_expression Fc^*^=kFc[1+0.001xFc^2^\l^3^/sin(2\q)]^-1/4^
_refine_ls_extinction_method SHELXL
_refine_ls_goodness_of_fit_ref 1.186
_refine_ls_hydrogen_treatment constr
_refine_ls_matrix_type full
_refine_ls_number_parameters 655
_refine_ls_number_reflns 12158
_refine_ls_number_restraints 0
_refine_ls_restrained_S_all 1.186
_refine_ls_R_factor_all 0.1275
_refine_ls_R_factor_gt 0.0811
_refine_ls_shift/su_max 0.001
_refine_ls_shift/su_mean 0.000
_refine_ls_structure_factor_coef Fsqd
_refine_ls_weighting_details
;
 w=1/[\s^2^(Fo^2^)+(0.1000P)^2^]
 where P=(Fo^2^+2Fc^2^)/3
;
_refine_ls_weighting_scheme calc
_refine_ls_wR_factor_gt 0.2339
_refine_ls_wR_factor_ref 0.2564
_reflns_Friedel_coverage 0.000
_reflns_number_gt 6275
_reflns_number_total 12158
_reflns_threshold_expression 'I > 2\s(I)'
_cod_data_source_file ja6b13401_si_006.cif
_cod_data_source_block wangfx0429
_cod_depositor_comments 'Adding full bibliography for 4125854--4125856.cif.'
_cod_database_code 4125854
_shelxl_version_number 2013-2
_shelx_space_group_comment
;
The symmetry employed for this shelxl refinement is uniquely defined
by the following loop, which should always be used as a source of
symmetry information in preference to the above space-group names.
They are only intended as comments.
;
_reflns_odcompleteness_completeness 99.81
_reflns_odcompleteness_iscentric 1
_reflns_odcompleteness_theta 26.32
_olex2_refinement_description
;
1. Others
 Fixed Sof: C52B(0.5) H52A(0.5) H52B(0.5) C53B(0.6) H53A(0.6) H53B(0.6)
 H53C(0.6) C52A(0.5) H52C(0.5) H52D(0.5) C53A(0.4) H53D(0.4) H53E(0.4) H53F(0.4)
 Fixed Uiso: H14(0.122) H30A(0.078) H30B(0.078) H31(0.098) H32A(0.121)
 H32B(0.121) H33(0.084) H35A(0.093) H35B(0.093) H37A(0.104) H37B(0.104)
 H39A(0.066) H39B(0.066) H40A(0.088) H40B(0.088) H41A(0.099) H41B(0.099)
 H44(0.086) H45(0.107) H46(0.098) H47(0.11) H48(0.091) H49(0.064) H50A(0.077)
 H50B(0.077) H51A(0.087) H51B(0.087) H54A(0.143) H54B(0.143) H55A(0.114)
 H55B(0.114) H52A(0.095) H52B(0.095) H53A(0.188) H53B(0.188) H53C(0.188)
 H52C(0.104) H52D(0.104) H53D(0.188) H53E(0.188) H53F(0.188) H6(0.121)
 H3A(0.079) H3B(0.079) H4(0.069) H6A(0.064) H6B(0.064) H7(0.077) H8A(0.09)
 H8B(0.09) H9A(0.085) H9B(0.085) H12A(0.057) H12B(0.057) H13A(0.075)
 H13B(0.075) H14A(0.079) H14B(0.079) H17(0.099) H18(0.126) H19(0.114)
 H20(0.109) H21(0.085) H22(0.055) H23A(0.063) H23B(0.063) H24A(0.08) H24B(0.08)
 H25A(0.08) H25B(0.08) H26A(0.174) H26B(0.174) H26C(0.174) H27A(0.095)
 H27B(0.095) H28A(0.151) H28B(0.151)
 Fixed X: H14(0.7662) H30A(0.5919) H30B(0.5907) H31(0.4106) H32A(0.4071)
 H32B(0.3109) H33(0.3925) H35A(0.5415) H35B(0.563) H37A(0.3145) H37B(0.4319)
 H39A(0.6111) H39B(0.5573) H40A(0.4467) H40B(0.385) H41A(0.5803) H41B(0.457)
 H44(0.4729) H45(0.4634) H46(0.5356) H47(0.6128) H48(0.6229) H49(0.6663)
 H50A(0.7696) H50B(0.8614) H51A(0.8977) H51B(0.8488) H54A(0.2273) H54B(0.2604)
 H55A(0.4094) H55B(0.3683) H52A(0.9006) H52B(0.8465) H53A(0.7056) H53B(0.7365)
 H53C(0.6393) H52C(0.7617) H52D(0.6684) H53D(0.9516) H53E(0.9435) H53F(0.9674)
 H6(1.2152) H3A(1.2473) H3B(1.115) H4(1.13) H6A(1.322) H6B(1.2737) H7(1.3696)
 H8A(1.2806) H8B(1.3404) H9A(1.2247) H9B(1.2086) H12A(0.9138) H12B(0.9619)
 H13A(0.9514) H13B(0.9182) H14A(0.7795) H14B(0.7594) H17(0.4158) H18(0.3286)
 H19(0.4247) H20(0.611) H21(0.7048) H22(1.0788) H23A(1.2341) H23B(1.1256)
 H24A(1.1988) H24B(1.0873) H25A(0.8981) H25B(0.8185) H26A(0.8236) H26B(0.7879)
 H26C(0.9116) H27A(0.8822) H27B(0.9998) H28A(1.0078) H28B(0.9016)
 Fixed Y: H14(0.4831) H30A(0.7722) H30B(0.6726) H31(0.7377) H32A(0.8809)
 H32B(0.8434) H33(0.8896) H35A(0.946) H35B(0.9413) H37A(0.6797) H37B(0.6198)
 H39A(0.8089) H39B(0.7271) H40A(0.903) H40B(0.8223) H41A(0.8592) H41B(0.8864)
 H44(0.6036) H45(0.4657) H46(0.4265) H47(0.5254) H48(0.6663) H49(0.6168)
 H50A(0.6872) H50B(0.6803) H51A(0.5531) H51B(0.5263) H54A(0.6378) H54B(0.6708)
 H55A(0.5768) H55B(0.5366) H52A(0.617) H52B(0.6434) H53A(0.6105) H53B(0.5103)
 H53C(0.5415) H52C(0.6311) H52D(0.5994) H53D(0.5388) H53E(0.6) H53F(0.4977)
 H6(1.029) H3A(0.5607) H3B(0.5622) H4(0.6191) H6A(0.7383) H6B(0.8373)
 H7(0.7785) H8A(0.6732) H8B(0.6347) H9A(0.8296) H9B(0.8911) H12A(0.7716)
 H12B(0.6896) H13A(0.5975) H13B(0.6777) H14A(0.637) H14B(0.6122) H17(0.8325)
 H18(0.9683) H19(1.0742) H20(1.0337) H21(0.8939) H22(0.886) H23A(0.8134)
 H23B(0.8152) H24A(0.9424) H24B(0.9709) H25A(0.8991) H25B(0.8565) H26A(0.9904)
 H26B(0.9012) H26C(0.9045) H27A(0.9412) H27B(0.9673) H28A(0.8672) H28B(0.8312)
 Fixed Z: H14(-0.2614) H30A(-0.251) H30B(-0.2217) H31(-0.2348) H32A(-0.2047)
 H32B(-0.1368) H33(-0.051) H35A(-0.1753) H35B(-0.0874) H37A(-0.1075) H37B(-
 0.1313) H39A(0.0023) H39B(0.0476) H40A(0.0576) H40B(0.098) H41A(0.141)
 H41B(0.1937) H44(0.223) H45(0.2879) H46(0.3994) H47(0.4497) H48(0.386) H49(-
 0.1057) H50A(-0.2458) H50B(-0.1958) H51A(-0.2616) H51B(-0.1691) H54A(0.0502)
 H54B(0.1243) H55A(0.1081) H55B(0.0415) H52A(-0.0702) H52B(0.0189) H53A(0.0978)
 H53B(0.1216) H53C(0.0766) H52C(0.0528) H52D(0.0212) H53D(0.0248) H53E(-0.0539)
 H53F(-0.0584) H6(0.2471) H3A(0.406) H3B(0.4291) H4(0.5416) H6A(0.3421)
 H6B(0.3554) H7(0.4556) H8A(0.5542) H8B(0.4697) H9A(0.5675) H9B(0.4903)
 H12A(0.4852) H12B(0.4345) H13A(0.5511) H13B(0.6058) H14A(0.5107) H14B(0.605)
 H17(0.5807) H18(0.6118) H19(0.6329) H20(0.6437) H21(0.6113) H22(0.3554)
 H23A(0.2383) H23B(0.2061) H24A(0.1529) H24B(0.2188) H25A(0.4069) H25B(0.3686)
 H26A(0.203) H26B(0.2469) H26C(0.1943) H27A(0.5949) H27B(0.5962) H28A(0.6916)
 H28B(0.6792)
;
_olex2_submission_special_instructions 'No special instructions were received'

loop_
_space_group_symop_operation_xyz
'x, y, z'
'-x, -y, -z'

loop_
_atom_site_label
_atom_site_type_symbol
_atom_site_fract_x
_atom_site_fract_y
_atom_site_fract_z
_atom_site_U_iso_or_equiv
_atom_site_adp_type
_atom_site_occupancy
_atom_site_site_symmetry_order
_atom_site_calc_flag
_atom_site_refinement_flags_posn
_atom_site_refinement_flags_occupancy
_atom_site_disorder_assembly
_atom_site_disorder_group
O9 O 0.7451(2) 0.85032(15) -0.18414(15) 0.0794(8) Uani 1 1 d . . . .
O10 O 0.3246(2) 0.73163(16) 0.01844(16) 0.0833(8) Uani 1 1 d . . . .
O11 O 0.4703(2) 0.62202(14) -0.00199(14) 0.0706(7) Uani 1 1 d . . . .
O12 O 0.5056(2) 0.75598(14) 0.19774(13) 0.0677(7) Uani 1 1 d . . . .
O13 O 0.6029(3) 0.7921(2) 0.2791(2) 0.1077(10) Uani 1 1 d . . . .
O14 O 0.7416(2) 0.52789(16) -0.23697(17) 0.0815(8) Uani 1 1 d . . . .
H14 H 0.7662 0.4831 -0.2614 0.122 Uiso 1 1 calc GR . . .
O15 O 0.7507(2) 0.68573(15) -0.05637(14) 0.0654(6) Uani 1 1 d . . . .
O16 O 0.8037(4) 0.5413(2) -0.0068(3) 0.1262(14) Uani 1 1 d . . . .
C29 C 0.6098(3) 0.74671(18) -0.13086(16) 0.0503(8) Uani 1 1 d . . . .
C30 C 0.5631(3) 0.7320(2) -0.2055(2) 0.0653(9) Uani 1 1 d . . . .
H30A H 0.5919 0.7722 -0.2510 0.078 Uiso 1 1 calc R . . .
H30B H 0.5907 0.6726 -0.2217 0.078 Uiso 1 1 calc R . . .
C31 C 0.4366(3) 0.7460(3) -0.1867(2) 0.0815(12) Uani 1 1 d . . . .
H31 H 0.4106 0.7377 -0.2348 0.098 Uiso 1 1 calc R . . .
C32 C 0.3921(4) 0.8381(3) -0.1586(3) 0.1006(15) Uani 1 1 d . . . .
H32A H 0.4071 0.8809 -0.2047 0.121 Uiso 1 1 calc R . . .
H32B H 0.3109 0.8434 -0.1368 0.121 Uiso 1 1 calc R . . .
C33 C 0.4478(3) 0.8573(2) -0.0938(2) 0.0696(10) Uani 1 1 d . . . .
H33 H 0.3925 0.8896 -0.0510 0.084 Uiso 1 1 calc R . . .
C34 C 0.5051(3) 0.76892(19) -0.05599(18) 0.0508(8) Uani 1 1 d . . . .
C35 C 0.5519(3) 0.9069(2) -0.1284(2) 0.0771(12) Uani 1 1 d . . . .
H35A H 0.5415 0.9460 -0.1753 0.093 Uiso 1 1 calc R . . .
H35B H 0.5630 0.9413 -0.0874 0.093 Uiso 1 1 calc R . . .
C36 C 0.6503(3) 0.83694(19) -0.15221(18) 0.0583(9) Uani 1 1 d . . . .
C37 C 0.3956(4) 0.6784(3) -0.1169(2) 0.0868(12) Uani 1 1 d . . . .
H37A H 0.3145 0.6797 -0.1075 0.104 Uiso 1 1 calc R . . .
H37B H 0.4319 0.6198 -0.1313 0.104 Uiso 1 1 calc R . . .
C38 C 0.4243(3) 0.7001(2) -0.0396(2) 0.0604(9) Uani 1 1 d . . . .
C39 C 0.5410(3) 0.78399(19) 0.01969(17) 0.0550(8) Uani 1 1 d . . . .
H39A H 0.6111 0.8089 0.0023 0.066 Uiso 1 1 calc R . . .
H39B H 0.5573 0.7271 0.0476 0.066 Uiso 1 1 calc R . . .
C40 C 0.4576(4) 0.8436(2) 0.08208(19) 0.0733(11) Uani 1 1 d . . . .
H40A H 0.4467 0.9030 0.0576 0.088 Uiso 1 1 calc R . . .
H40B H 0.3850 0.8223 0.0980 0.088 Uiso 1 1 calc R . . .
C41 C 0.5044(4) 0.8437(2) 0.1572(2) 0.0826(13) Uani 1 1 d . . . .
H41A H 0.5803 0.8592 0.1410 0.099 Uiso 1 1 calc R . . .
H41B H 0.4570 0.8864 0.1937 0.099 Uiso 1 1 calc R . . .
C42 C 0.5571(3) 0.7390(2) 0.2581(2) 0.0623(9) Uani 1 1 d . . . .
C43 C 0.5494(3) 0.6497(2) 0.2970(2) 0.0581(8) Uani 1 1 d . . . .
C44 C 0.5018(3) 0.5888(2) 0.2688(2) 0.0717(10) Uani 1 1 d . . . .
H44 H 0.4729 0.6036 0.2230 0.086 Uiso 1 1 calc R . . .
C45 C 0.4964(4) 0.5060(3) 0.3076(3) 0.0888(13) Uani 1 1 d . . . .
H45 H 0.4634 0.4657 0.2879 0.107 Uiso 1 1 calc R . . .
C46 C 0.5386(3) 0.4828(3) 0.3742(3) 0.0816(12) Uani 1 1 d . . . .
H46 H 0.5356 0.4265 0.3994 0.098 Uiso 1 1 calc R . . .
C47 C 0.5847(4) 0.5412(3) 0.4036(3) 0.0914(14) Uani 1 1 d . . . .
H47 H 0.6128 0.5254 0.4497 0.110 Uiso 1 1 calc R . . .
C48 C 0.5909(3) 0.6261(3) 0.3653(2) 0.0762(11) Uani 1 1 d . . . .
H48 H 0.6229 0.6663 0.3860 0.091 Uiso 1 1 calc R . . .
C49 C 0.7016(3) 0.67053(19) -0.12117(18) 0.0537(8) Uani 1 1 d . . . .
H49 H 0.6663 0.6168 -0.1057 0.064 Uiso 1 1 calc R . . .
C50 C 0.7959(3) 0.6558(2) -0.2001(2) 0.0638(9) Uani 1 1 d . . . .
H50A H 0.7696 0.6872 -0.2458 0.077 Uiso 1 1 calc R . . .
H50B H 0.8614 0.6803 -0.1958 0.077 Uiso 1 1 calc R . . .
C51 C 0.8309(3) 0.5597(2) -0.2169(2) 0.0724(11) Uani 1 1 d . . . .
H51A H 0.8977 0.5531 -0.2616 0.087 Uiso 1 1 calc R . . .
H51B H 0.8488 0.5263 -0.1691 0.087 Uiso 1 1 calc R . . .
C54 C 0.2876(5) 0.6572(3) 0.0677(3) 0.1193(19) Uani 1 1 d . . . .
H54A H 0.2273 0.6378 0.0502 0.143 Uiso 1 1 calc R . . .
H54B H 0.2604 0.6708 0.1243 0.143 Uiso 1 1 calc R . . .
C55 C 0.3859(4) 0.5900(3) 0.0574(3) 0.0951(14) Uani 1 1 d . . . .
H55A H 0.4094 0.5768 0.1081 0.114 Uiso 1 1 calc R . . .
H55B H 0.3683 0.5366 0.0415 0.114 Uiso 1 1 calc R . . .
C52B C 0.8309(8) 0.6216(6) -0.0279(5) 0.079(2) Uani 0.5 1 d . P A 1
H52A H 0.9006 0.6170 -0.0702 0.095 Uiso 0.5 1 calc R P A 1
H52B H 0.8465 0.6434 0.0189 0.095 Uiso 0.5 1 calc R P A 1
C53B C 0.7117(8) 0.5520(7) 0.0815(5) 0.126(3) Uani 0.6 1 d . P A 1
H53A H 0.7056 0.6105 0.0978 0.188 Uiso 0.6 1 calc GR P A 1
H53B H 0.7365 0.5103 0.1216 0.188 Uiso 0.6 1 calc GR P A 1
H53C H 0.6393 0.5415 0.0766 0.188 Uiso 0.6 1 calc GR P A 1
C52A C 0.7462(9) 0.6108(7) 0.0054(5) 0.087(3) Uani 0.5 1 d . P A 2
H52C H 0.7617 0.6311 0.0528 0.104 Uiso 0.5 1 calc R P A 2
H52D H 0.6684 0.5994 0.0212 0.104 Uiso 0.5 1 calc R P A 2
C53A C 0.9276(12) 0.5448(9) -0.0252(10) 0.125(5) Uani 0.4 1 d . P A 2
H53D H 0.9516 0.5388 0.0248 0.188 Uiso 0.4 1 calc GR P A 2
H53E H 0.9435 0.6000 -0.0539 0.188 Uiso 0.4 1 calc GR P A 2
H53F H 0.9674 0.4977 -0.0584 0.188 Uiso 0.4 1 calc GR P A 2
O1 O 1.1725(2) 0.65013(14) 0.27991(14) 0.0655(6) Uani 1 1 d . . . .
O2 O 1.01006(19) 0.88359(13) 0.51442(13) 0.0601(6) Uani 1 1 d . . . .
O3 O 1.0455(2) 0.77811(15) 0.61138(12) 0.0680(7) Uani 1 1 d . . . .
O4 O 0.72890(18) 0.74175(14) 0.57751(13) 0.0618(6) Uani 1 1 d . . . .
O5 O 0.5739(3) 0.7031(2) 0.5566(2) 0.0999(9) Uani 1 1 d . . . .
O6 O 1.2259(2) 0.97523(16) 0.25389(17) 0.0809(8) Uani 1 1 d . . . .
H6 H 1.2152 1.0290 0.2471 0.121 Uiso 1 1 calc GR . . .
O7 O 0.97771(18) 0.81539(13) 0.32751(12) 0.0551(6) Uani 1 1 d . . . .
O8 O 0.8823(2) 0.95453(17) 0.30159(18) 0.0834(8) Uani 1 1 d . . . .
C1 C 1.1451(2) 0.75749(17) 0.38126(16) 0.0404(7) Uani 1 1 d . . . .
C2 C 1.1652(2) 0.66635(18) 0.34932(19) 0.0491(8) Uani 1 1 d . . . .
C3 C 1.1751(3) 0.5983(2) 0.4184(2) 0.0657(10) Uani 1 1 d . . . .
H3A H 1.2473 0.5607 0.4060 0.079 Uiso 1 1 calc R . . .
H3B H 1.1150 0.5622 0.4291 0.079 Uiso 1 1 calc R . . .
C4 C 1.1651(3) 0.6511(2) 0.49102(19) 0.0576(9) Uani 1 1 d . . . .
H4 H 1.1300 0.6191 0.5416 0.069 Uiso 1 1 calc R . . .
C6 C 1.2668(2) 0.7775(2) 0.37807(19) 0.0537(8) Uani 1 1 d . . . .
H6A H 1.3220 0.7383 0.3421 0.064 Uiso 1 1 calc R . . .
H6B H 1.2737 0.8373 0.3554 0.064 Uiso 1 1 calc R . . .
C7 C 1.2926(3) 0.7668(2) 0.4601(2) 0.0638(9) Uani 1 1 d . . . .
H7 H 1.3696 0.7785 0.4556 0.077 Uiso 1 1 calc R . . .
C8 C 1.2784(3) 0.6763(3) 0.4973(2) 0.0747(11) Uani 1 1 d . . . .
H8A H 1.2806 0.6732 0.5542 0.090 Uiso 1 1 calc R . . .
H8B H 1.3404 0.6347 0.4697 0.090 Uiso 1 1 calc R . . .
C9 C 1.2060(3) 0.8318(3) 0.5152(2) 0.0712(10) Uani 1 1 d . . . .
H9A H 1.2247 0.8296 0.5675 0.085 Uiso 1 1 calc R . . .
H9B H 1.2086 0.8911 0.4903 0.085 Uiso 1 1 calc R . . .
C10 C 1.0874(3) 0.80780(19) 0.52769(17) 0.0491(7) Uani 1 1 d . . . .
C11 C 1.0840(2) 0.73600(17) 0.47373(16) 0.0435(7) Uani 1 1 d . . . .
C12 C 0.9632(2) 0.71583(18) 0.48353(17) 0.0471(7) Uani 1 1 d . . . .
H12A H 0.9138 0.7716 0.4852 0.057 Uiso 1 1 calc R . . .
H12B H 0.9619 0.6896 0.4345 0.057 Uiso 1 1 calc R . . .
C13 C 0.9107(3) 0.6566(2) 0.5560(2) 0.0624(9) Uani 1 1 d . . . .
H13A H 0.9514 0.5975 0.5511 0.075 Uiso 1 1 calc R . . .
H13B H 0.9182 0.6777 0.6058 0.075 Uiso 1 1 calc R . . .
C14 C 0.7888(3) 0.6543(2) 0.5614(2) 0.0657(10) Uani 1 1 d . . . .
H14A H 0.7795 0.6370 0.5107 0.079 Uiso 1 1 calc R . . .
H14B H 0.7594 0.6122 0.6050 0.079 Uiso 1 1 calc R . . .
C15 C 0.6224(3) 0.7575(2) 0.5726(2) 0.0582(8) Uani 1 1 d . . . .
C16 C 0.5687(3) 0.8498(2) 0.59068(18) 0.0570(8) Uani 1 1 d . . . .
C17 C 0.4565(3) 0.8731(3) 0.5921(3) 0.0825(12) Uani 1 1 d . . . .
H17 H 0.4158 0.8325 0.5807 0.099 Uiso 1 1 calc R . . .
C18 C 0.4053(4) 0.9544(4) 0.6099(3) 0.1048(16) Uani 1 1 d . . . .
H18 H 0.3286 0.9683 0.6118 0.126 Uiso 1 1 calc R . . .
C19 C 0.4606(4) 1.0170(3) 0.6251(3) 0.0948(14) Uani 1 1 d . . . .
H19 H 0.4247 1.0742 0.6329 0.114 Uiso 1 1 calc R . . .
C20 C 0.5731(4) 0.9932(3) 0.6288(3) 0.0910(13) Uani 1 1 d . . . .
H20 H 0.6110 1.0337 0.6437 0.109 Uiso 1 1 calc R . . .
C21 C 0.6292(3) 0.9095(2) 0.6104(2) 0.0707(10) Uani 1 1 d . . . .
H21 H 0.7048 0.8939 0.6113 0.085 Uiso 1 1 calc R . . .
C22 C 1.0875(2) 0.83061(18) 0.32978(17) 0.0457(7) Uani 1 1 d . . . .
H22 H 1.0788 0.8860 0.3554 0.055 Uiso 1 1 calc R . . .
C23 C 1.1577(3) 0.84307(19) 0.24160(17) 0.0526(8) Uani 1 1 d . . . .
H23A H 1.2341 0.8134 0.2383 0.063 Uiso 1 1 calc R . . .
H23B H 1.1256 0.8152 0.2061 0.063 Uiso 1 1 calc R . . .
C24 C 1.1631(3) 0.9387(2) 0.2107(2) 0.0669(10) Uani 1 1 d . . . .
H24A H 1.1988 0.9424 0.1529 0.080 Uiso 1 1 calc R . . .
H24B H 1.0873 0.9709 0.2188 0.080 Uiso 1 1 calc R . . .
C25 C 0.8890(3) 0.8808(2) 0.3565(2) 0.0663(10) Uani 1 1 d . . . .
H25A H 0.8981 0.8991 0.4069 0.080 Uiso 1 1 calc R . . .
H25B H 0.8185 0.8565 0.3686 0.080 Uiso 1 1 calc R . . .
C26 C 0.8485(4) 0.9361(4) 0.2305(3) 0.1159(18) Uani 1 1 d . . . .
H26A H 0.8236 0.9904 0.2030 0.174 Uiso 1 1 calc GR . . .
H26B H 0.7879 0.9012 0.2469 0.174 Uiso 1 1 calc GR . . .
H26C H 0.9116 0.9045 0.1943 0.174 Uiso 1 1 calc GR . . .
C27 C 0.9615(4) 0.9192(3) 0.5902(2) 0.0789(11) Uani 1 1 d . . . .
H27A H 0.8822 0.9412 0.5949 0.095 Uiso 1 1 calc R . . .
H27B H 0.9998 0.9673 0.5962 0.095 Uiso 1 1 calc R . . .
C28 C 0.9746(5) 0.8485(3) 0.6515(3) 0.126(2) Uani 1 1 d . . . .
H28A H 1.0078 0.8672 0.6916 0.151 Uiso 1 1 calc R . . .
H28B H 0.9016 0.8312 0.6792 0.151 Uiso 1 1 calc R . . .

loop_
_atom_site_aniso_label
_atom_site_aniso_U_11
_atom_site_aniso_U_22
_atom_site_aniso_U_33
_atom_site_aniso_U_23
_atom_site_aniso_U_13
_atom_site_aniso_U_12
O9 0.0993(19) 0.0485(14) 0.0755(16) -0.0052(12) 0.0186(14) -0.0307(13)
O10 0.0686(17) 0.0708(17) 0.0901(18) -0.0054(14) 0.0182(13) -0.0102(13)
O11 0.0858(17) 0.0427(13) 0.0699(15) 0.0023(11) 0.0061(12) -0.0139(11)
O12 0.0998(18) 0.0485(13) 0.0492(13) -0.0071(11) -0.0037(12) -0.0145(12)
O13 0.158(3) 0.076(2) 0.107(2) -0.0064(17) -0.048(2) -0.042(2)
O14 0.097(2) 0.0552(16) 0.0908(19) -0.0309(14) -0.0109(15) -0.0070(14)
O15 0.0735(16) 0.0577(14) 0.0633(14) -0.0110(12) -0.0148(12) -0.0025(12)
O16 0.173(4) 0.076(2) 0.144(3) 0.014(2) -0.078(3) -0.010(3)
C29 0.072(2) 0.0350(15) 0.0362(15) -0.0022(12) 0.0034(13) -0.0114(14)
C30 0.077(2) 0.064(2) 0.0532(19) -0.0036(16) -0.0092(16) -0.0161(18)
C31 0.087(3) 0.099(3) 0.059(2) 0.011(2) -0.0233(19) -0.017(2)
C32 0.110(4) 0.097(3) 0.082(3) 0.011(3) -0.026(3) 0.016(3)
C33 0.084(3) 0.049(2) 0.060(2) 0.0041(17) -0.0016(18) 0.0065(17)
C34 0.0594(19) 0.0376(16) 0.0463(16) -0.0016(13) 0.0006(13) -0.0026(14)
C35 0.107(3) 0.0373(18) 0.067(2) 0.0064(17) 0.008(2) -0.0036(18)
C36 0.085(2) 0.0352(16) 0.0458(17) -0.0019(13) 0.0042(16) -0.0157(16)
C37 0.078(3) 0.099(3) 0.086(3) -0.004(2) -0.012(2) -0.034(2)
C38 0.067(2) 0.054(2) 0.0523(19) 0.0025(16) 0.0000(15) -0.0105(16)
C39 0.073(2) 0.0378(16) 0.0437(16) -0.0055(13) 0.0048(14) -0.0051(14)
C40 0.109(3) 0.0461(19) 0.0477(19) -0.0095(15) 0.0068(18) 0.0010(19)
C41 0.126(3) 0.048(2) 0.058(2) -0.0121(17) 0.010(2) -0.007(2)
C42 0.069(2) 0.061(2) 0.055(2) -0.0123(18) -0.0052(16) -0.0133(18)
C43 0.0500(19) 0.063(2) 0.0557(19) -0.0122(17) -0.0013(15) -0.0044(15)
C44 0.084(3) 0.066(2) 0.067(2) -0.0117(19) -0.0198(19) -0.009(2)
C45 0.100(3) 0.055(2) 0.115(3) -0.008(2) -0.025(3) -0.022(2)
C46 0.077(3) 0.066(3) 0.098(3) 0.019(2) -0.024(2) -0.011(2)
C47 0.086(3) 0.092(3) 0.090(3) 0.019(3) -0.028(2) -0.001(2)
C48 0.067(2) 0.086(3) 0.074(2) -0.009(2) -0.0109(19) -0.014(2)
C49 0.064(2) 0.0377(16) 0.0518(17) -0.0089(14) 0.0046(14) -0.0118(14)
C50 0.064(2) 0.0490(19) 0.066(2) -0.0140(16) 0.0104(16) -0.0068(16)
C51 0.078(3) 0.054(2) 0.069(2) -0.0126(18) 0.0060(18) 0.0072(18)
C54 0.127(4) 0.090(3) 0.111(4) -0.003(3) 0.042(3) -0.046(3)
C55 0.108(3) 0.088(3) 0.080(3) 0.019(2) -0.001(2) -0.040(3)
C52B 0.064(5) 0.108(8) 0.073(5) -0.003(5) -0.020(4) -0.029(5)
C53B 0.122(7) 0.162(9) 0.096(6) 0.016(6) -0.034(5) -0.034(6)
C52A 0.093(7) 0.103(8) 0.056(5) -0.007(5) -0.012(4) 0.003(6)
C53A 0.109(11) 0.118(11) 0.151(12) -0.036(9) -0.043(9) 0.014(8)
O1 0.0860(17) 0.0438(12) 0.0604(14) -0.0187(11) 0.0000(12) -0.0086(11)
O2 0.0811(16) 0.0369(11) 0.0576(13) -0.0137(10) -0.0093(11) 0.0004(10)
O3 0.0840(16) 0.0649(15) 0.0451(12) -0.0080(11) 0.0017(11) -0.0067(12)
O4 0.0562(15) 0.0546(14) 0.0696(14) -0.0105(11) -0.0003(10) -0.0132(10)
O5 0.085(2) 0.0797(19) 0.150(3) -0.0362(18) -0.0395(19) -0.0207(16)
O6 0.098(2) 0.0487(14) 0.0944(19) 0.0054(14) -0.0130(15) -0.0297(14)
O7 0.0578(14) 0.0454(12) 0.0603(13) -0.0045(10) -0.0109(10) -0.0070(10)
O8 0.0791(18) 0.0634(16) 0.099(2) 0.0076(15) -0.0222(15) 0.0058(13)
C1 0.0359(15) 0.0332(14) 0.0451(15) -0.0075(12) 0.0041(11) -0.0040(11)
C2 0.0458(17) 0.0356(16) 0.0557(19) -0.0093(14) 0.0091(13) -0.0065(12)
C3 0.068(2) 0.0399(18) 0.070(2) -0.0010(16) 0.0078(16) 0.0069(15)
C4 0.057(2) 0.0455(18) 0.0547(18) 0.0025(15) 0.0011(14) 0.0090(14)
C6 0.0437(17) 0.0456(17) 0.0643(19) -0.0112(15) 0.0043(14) -0.0078(13)
C7 0.0435(19) 0.080(3) 0.068(2) -0.0097(19) -0.0132(15) -0.0064(16)
C8 0.059(2) 0.082(3) 0.074(2) 0.008(2) -0.0154(17) 0.0072(18)
C9 0.061(2) 0.093(3) 0.067(2) -0.026(2) -0.0174(17) -0.0146(19)
C10 0.0580(19) 0.0445(17) 0.0394(15) -0.0033(13) -0.0012(13) -0.0077(14)
C11 0.0449(16) 0.0359(15) 0.0409(15) -0.0017(12) 0.0037(12) -0.0033(12)
C12 0.0548(18) 0.0344(15) 0.0459(16) -0.0021(13) -0.0008(13) -0.0067(13)
C13 0.052(2) 0.0470(18) 0.072(2) 0.0007(16) 0.0138(15) -0.0094(14)
C14 0.065(2) 0.0405(18) 0.078(2) 0.0001(16) 0.0073(17) -0.0082(15)
C15 0.051(2) 0.062(2) 0.0598(19) -0.0061(17) -0.0077(15) -0.0119(17)
C16 0.059(2) 0.058(2) 0.0526(18) -0.0100(16) -0.0095(15) -0.0075(16)
C17 0.061(2) 0.088(3) 0.105(3) -0.035(2) -0.029(2) 0.004(2)
C18 0.069(3) 0.114(4) 0.138(4) -0.051(3) -0.037(3) 0.016(3)
C19 0.100(4) 0.072(3) 0.103(3) -0.023(2) -0.019(3) 0.014(3)
C20 0.105(4) 0.056(2) 0.114(3) -0.020(2) -0.018(3) -0.023(2)
C21 0.063(2) 0.058(2) 0.093(3) -0.004(2) -0.0180(19) -0.0151(17)
C22 0.0572(19) 0.0302(14) 0.0487(16) -0.0038(12) -0.0065(13) -0.0127(13)
C23 0.064(2) 0.0397(16) 0.0486(17) -0.0019(14) -0.0018(14) -0.0116(14)
C24 0.077(2) 0.051(2) 0.062(2) 0.0044(17) 0.0027(17) -0.0134(17)
C25 0.056(2) 0.060(2) 0.072(2) 0.0037(18) -0.0095(16) 0.0090(16)
C26 0.103(4) 0.149(5) 0.096(3) 0.023(3) -0.048(3) 0.000(3)
C27 0.091(3) 0.068(2) 0.066(2) -0.027(2) 0.0030(19) 0.003(2)
C28 0.187(5) 0.086(3) 0.062(3) -0.020(2) 0.037(3) 0.007(3)

loop_
_atom_type_symbol
_atom_type_description
_atom_type_scat_dispersion_real
_atom_type_scat_dispersion_imag
_atom_type_scat_source
C C 0.0033 0.0016 'International Tables Vol C Tables 4.2.6.8 and 6.1.1.4'
H H 0.0000 0.0000 'International Tables Vol C Tables 4.2.6.8 and 6.1.1.4'
O O 0.0106 0.0060 'International Tables Vol C Tables 4.2.6.8 and 6.1.1.4'

loop_
_geom_angle_atom_site_label_1
_geom_angle_atom_site_label_2
_geom_angle_atom_site_label_3
_geom_angle
C54 O10 C38 106.4(3)
C55 O11 C38 108.7(3)
C42 O12 C41 117.2(3)
C51 O14 H14 109.5
C49 O15 C52A 111.3(5)
C52B O15 C49 122.1(4)
C52B O16 C53B 103.6(7)
C52A O16 C53A 114.3(9)
C30 C29 C34 108.2(3)
C36 C29 C30 104.0(2)
C36 C29 C34 100.3(2)
C49 C29 C30 108.6(3)
C49 C29 C34 119.5(2)
C49 C29 C36 114.9(3)
C29 C30 H30A 109.1
C29 C30 H30B 109.1
H30A C30 H30B 107.8
C31 C30 C29 112.6(3)
C31 C30 H30A 109.1
C31 C30 H30B 109.1
C30 C31 H31 110.4
C30 C31 C32 109.6(4)
C30 C31 C37 107.0(3)
C32 C31 H31 110.4
C32 C31 C37 109.1(4)
C37 C31 H31 110.4
C31 C32 H32A 109.5
C31 C32 H32B 109.5
H32A C32 H32B 108.1
C33 C32 C31 110.7(3)
C33 C32 H32A 109.5
C33 C32 H32B 109.5
C32 C33 H33 110.5
C32 C33 C34 110.6(3)
C32 C33 C35 113.4(3)
C34 C33 H33 110.5
C35 C33 H33 110.5
C35 C33 C34 101.0(3)
C33 C34 C29 98.8(2)
C38 C34 C29 111.7(2)
C38 C34 C33 109.2(3)
C39 C34 C29 112.5(3)
C39 C34 C33 111.6(3)
C39 C34 C38 112.3(2)
C33 C35 H35A 110.7
C33 C35 H35B 110.7
H35A C35 H35B 108.8
C36 C35 C33 105.4(3)
C36 C35 H35A 110.7
C36 C35 H35B 110.7
O9 C36 C29 126.2(3)
O9 C36 C35 124.8(3)
C35 C36 C29 109.0(3)
C31 C37 H37A 109.8
C31 C37 H37B 109.8
H37A C37 H37B 108.3
C38 C37 C31 109.3(3)
C38 C37 H37A 109.8
C38 C37 H37B 109.8
O10 C38 C34 108.3(3)
O10 C38 C37 110.6(3)
O11 C38 O10 105.2(2)
O11 C38 C34 110.6(3)
O11 C38 C37 109.0(3)
C37 C38 C34 112.8(3)
C34 C39 H39A 107.9
C34 C39 H39B 107.9
C34 C39 C40 117.8(3)
H39A C39 H39B 107.2
C40 C39 H39A 107.9
C40 C39 H39B 107.9
C39 C40 H40A 109.7
C39 C40 H40B 109.7
H40A C40 H40B 108.2
C41 C40 C39 109.7(3)
C41 C40 H40A 109.7
C41 C40 H40B 109.7
O12 C41 C40 107.8(3)
O12 C41 H41A 110.1
O12 C41 H41B 110.1
C40 C41 H41A 110.1
C40 C41 H41B 110.1
H41A C41 H41B 108.5
O12 C42 C43 112.8(3)
O13 C42 O12 122.8(3)
O13 C42 C43 124.3(4)
C44 C43 C42 123.0(3)
C48 C43 C42 118.8(4)
C48 C43 C44 118.2(3)
C43 C44 H44 119.6
C43 C44 C45 120.8(4)
C45 C44 H44 119.6
C44 C45 H45 119.7
C46 C45 C44 120.7(4)
C46 C45 H45 119.7
C45 C46 H46 120.0
C47 C46 C45 119.9(4)
C47 C46 H46 120.0
C46 C47 H47 119.8
C46 C47 C48 120.4(4)
C48 C47 H47 119.8
C43 C48 C47 120.0(4)
C43 C48 H48 120.0
C47 C48 H48 120.0
O15 C49 C29 109.4(2)
O15 C49 H49 108.2
O15 C49 C50 109.6(3)
C29 C49 H49 108.2
C29 C49 C50 113.3(2)
C50 C49 H49 108.2
C49 C50 H50A 109.0
C49 C50 H50B 109.0
H50A C50 H50B 107.8
C51 C50 C49 113.1(3)
C51 C50 H50A 109.0
C51 C50 H50B 109.0
O14 C51 C50 109.0(3)
O14 C51 H51A 109.9
O14 C51 H51B 109.9
C50 C51 H51A 109.9
C50 C51 H51B 109.9
H51A C51 H51B 108.3
O10 C54 H54A 110.6
O10 C54 H54B 110.6
O10 C54 C55 105.6(3)
H54A C54 H54B 108.8
C55 C54 H54A 110.6
C55 C54 H54B 110.6
O11 C55 C54 107.5(3)
O11 C55 H55A 110.2
O11 C55 H55B 110.2
C54 C55 H55A 110.2
C54 C55 H55B 110.2
H55A C55 H55B 108.5
O15 C52B H52A 107.9
O15 C52B H52B 107.9
O16 C52B O15 117.5(7)
O16 C52B H52A 107.9
O16 C52B H52B 107.9
H52A C52B H52B 107.2
O16 C53B H53A 109.5
O16 C53B H53B 109.5
O16 C53B H53C 109.5
H53A C53B H53B 109.5
H53A C53B H53C 109.5
H53B C53B H53C 109.5
O15 C52A H52C 106.6
O15 C52A H52D 106.6
O16 C52A O15 123.0(7)
O16 C52A H52C 106.6
O16 C52A H52D 106.6
H52C C52A H52D 106.5
O16 C53A H53D 109.5
O16 C53A H53E 109.5
O16 C53A H53F 109.5
H53D C53A H53E 109.5
H53D C53A H53F 109.5
H53E C53A H53F 109.5
C27 O2 C10 107.4(2)
C28 O3 C10 108.1(3)
C15 O4 C14 117.4(3)
C24 O6 H6 109.5
C25 O7 C22 116.1(3)
C25 O8 C26 112.4(3)
C2 C1 C6 104.1(2)
C2 C1 C11 100.3(2)
C2 C1 C22 114.4(3)
C6 C1 C11 108.1(2)
C22 C1 C6 109.1(2)
C22 C1 C11 119.5(2)
O1 C2 C1 126.3(3)
O1 C2 C3 124.8(3)
C3 C2 C1 108.9(3)
C2 C3 H3A 110.8
C2 C3 H3B 110.8
C2 C3 C4 104.7(3)
H3A C3 H3B 108.9
C4 C3 H3A 110.8
C4 C3 H3B 110.8
C3 C4 H4 110.1
C3 C4 C8 114.0(3)
C3 C4 C11 102.4(3)
C8 C4 H4 110.1
C8 C4 C11 109.8(3)
C11 C4 H4 110.1
C1 C6 H6A 109.1
C1 C6 H6B 109.1
H6A C6 H6B 107.8
C7 C6 C1 112.7(2)
C7 C6 H6A 109.1
C7 C6 H6B 109.1
C6 C7 H7 110.4
C6 C7 C8 109.9(3)
C6 C7 C9 108.0(3)
C8 C7 H7 110.4
C8 C7 C9 107.6(3)
C9 C7 H7 110.4
C4 C8 H8A 109.5
C4 C8 H8B 109.5
C7 C8 C4 110.9(3)
C7 C8 H8A 109.5
C7 C8 H8B 109.5
H8A C8 H8B 108.1
C7 C9 H9A 109.7
C7 C9 H9B 109.7
H9A C9 H9B 108.2
C10 C9 C7 109.9(3)
C10 C9 H9A 109.7
C10 C9 H9B 109.7
O2 C10 O3 104.6(2)
O2 C10 C9 110.6(3)
O2 C10 C11 110.2(2)
O3 C10 C9 109.8(3)
O3 C10 C11 108.6(2)
C9 C10 C11 112.6(2)
C4 C11 C1 98.3(2)
C10 C11 C1 111.8(2)
C10 C11 C4 110.3(3)
C10 C11 C12 112.2(2)
C12 C11 C1 112.2(2)
C12 C11 C4 111.3(2)
C11 C12 H12A 107.4
C11 C12 H12B 107.4
H12A C12 H12B 106.9
C13 C12 C11 119.6(3)
C13 C12 H12A 107.4
C13 C12 H12B 107.4
C12 C13 H13A 109.2
C12 C13 H13B 109.2
H13A C13 H13B 107.9
C14 C13 C12 111.9(3)
C14 C13 H13A 109.2
C14 C13 H13B 109.2
O4 C14 C13 107.7(3)
O4 C14 H14A 110.2
O4 C14 H14B 110.2
C13 C14 H14A 110.2
C13 C14 H14B 110.2
H14A C14 H14B 108.5
O4 C15 C16 112.8(3)
O5 C15 O4 123.2(3)
O5 C15 C16 123.9(3)
C17 C16 C15 118.6(3)
C17 C16 C21 120.1(3)
C21 C16 C15 121.2(3)
C16 C17 H17 119.9
C18 C17 C16 120.2(4)
C18 C17 H17 119.9
C17 C18 H18 118.7
C17 C18 C19 122.6(4)
C19 C18 H18 118.7
C18 C19 H19 121.0
C18 C19 C20 118.1(4)
C20 C19 H19 121.0
C19 C20 H20 119.7
C19 C20 C21 120.7(4)
C21 C20 H20 119.7
C16 C21 H21 121.0
C20 C21 C16 118.0(4)
C20 C21 H21 121.0
O7 C22 C1 112.4(2)
O7 C22 H22 107.6
O7 C22 C23 108.4(2)
C1 C22 H22 107.6
C23 C22 C1 112.9(2)
C23 C22 H22 107.6
C22 C23 H23A 108.8
C22 C23 H23B 108.8
H23A C23 H23B 107.7
C24 C23 C22 114.0(3)
C24 C23 H23A 108.8
C24 C23 H23B 108.8
O6 C24 C23 108.7(3)
O6 C24 H24A 110.0
O6 C24 H24B 110.0
C23 C24 H24A 110.0
C23 C24 H24B 110.0
H24A C24 H24B 108.3
O7 C25 O8 113.5(3)
O7 C25 H25A 108.9
O7 C25 H25B 108.9
O8 C25 H25A 108.9
O8 C25 H25B 108.9
H25A C25 H25B 107.7
O8 C26 H26A 109.5
O8 C26 H26B 109.5
O8 C26 H26C 109.5
H26A C26 H26B 109.5
H26A C26 H26C 109.5
H26B C26 H26C 109.5
O2 C27 H27A 110.5
O2 C27 H27B 110.5
O2 C27 C28 106.3(3)
H27A C27 H27B 108.7
C28 C27 H27A 110.5
C28 C27 H27B 110.5
O3 C28 C27 107.1(3)
O3 C28 H28A 110.3
O3 C28 H28B 110.3
C27 C28 H28A 110.3
C27 C28 H28B 110.3
H28A C28 H28B 108.6

loop_
_geom_bond_atom_site_label_1
_geom_bond_atom_site_label_2
_geom_bond_distance
O9 C36 1.200(4)
O10 C38 1.421(4)
O10 C54 1.415(5)
O11 C38 1.408(4)
O11 C55 1.370(4)
O12 C41 1.453(4)
O12 C42 1.322(4)
O13 C42 1.200(4)
O14 H14 0.8200
O14 C51 1.406(5)
O15 C49 1.442(4)
O15 C52B 1.421(9)
O15 C52A 1.476(10)
O16 C52B 1.327(9)
O16 C53B 1.642(10)
O16 C52A 1.193(9)
O16 C53A 1.491(15)
C29 C30 1.573(5)
C29 C34 1.589(4)
C29 C36 1.534(4)
C29 C49 1.523(4)
C30 H30A 0.9700
C30 H30B 0.9700
C30 C31 1.497(5)
C31 H31 0.9800
C31 C32 1.522(6)
C31 C37 1.536(5)
C32 H32A 0.9700
C32 H32B 0.9700
C32 C33 1.517(6)
C33 H33 0.9800
C33 C34 1.583(4)
C33 C35 1.558(5)
C34 C38 1.532(5)
C34 C39 1.516(4)
C35 H35A 0.9700
C35 H35B 0.9700
C35 C36 1.493(5)
C37 H37A 0.9700
C37 H37B 0.9700
C37 C38 1.531(5)
C39 H39A 0.9700
C39 H39B 0.9700
C39 C40 1.543(4)
C40 H40A 0.9700
C40 H40B 0.9700
C40 C41 1.531(6)
C41 H41A 0.9700
C41 H41B 0.9700
C42 C43 1.471(5)
C43 C44 1.372(5)
C43 C48 1.376(5)
C44 H44 0.9300
C44 C45 1.379(5)
C45 H45 0.9300
C45 C46 1.354(6)
C46 H46 0.9300
C46 C47 1.342(6)
C47 H47 0.9300
C47 C48 1.406(6)
C48 H48 0.9300
C49 H49 0.9800
C49 C50 1.548(4)
C50 H50A 0.9700
C50 H50B 0.9700
C50 C51 1.515(5)
C51 H51A 0.9700
C51 H51B 0.9700
C54 H54A 0.9700
C54 H54B 0.9700
C54 C55 1.450(6)
C55 H55A 0.9700
C55 H55B 0.9700
C52B H52A 0.9700
C52B H52B 0.9700
C53B H53A 0.9600
C53B H53B 0.9600
C53B H53C 0.9600
C52A H52C 0.9700
C52A H52D 0.9700
C53A H53D 0.9600
C53A H53E 0.9600
C53A H53F 0.9600
O1 C2 1.212(4)
O2 C10 1.423(4)
O2 C27 1.406(4)
O3 C10 1.438(3)
O3 C28 1.401(5)
O4 C14 1.449(4)
O4 C15 1.321(4)
O5 C15 1.199(4)
O6 H6 0.8200
O6 C24 1.409(5)
O7 C22 1.424(4)
O7 C25 1.392(4)
O8 C25 1.398(4)
O8 C26 1.446(6)
C1 C2 1.524(4)
C1 C6 1.571(4)
C1 C11 1.587(3)
C1 C22 1.547(4)
C2 C3 1.505(4)
C3 H3A 0.9700
C3 H3B 0.9700
C3 C4 1.521(5)
C4 H4 0.9800
C4 C8 1.545(5)
C4 C11 1.566(4)
C6 H6A 0.9700
C6 H6B 0.9700
C6 C7 1.496(5)
C7 H7 0.9800
C7 C8 1.491(5)
C7 C9 1.541(5)
C8 H8A 0.9700
C8 H8B 0.9700
C9 H9A 0.9700
C9 H9B 0.9700
C9 C10 1.527(5)
C10 C11 1.527(4)
C11 C12 1.539(4)
C12 H12A 0.9700
C12 H12B 0.9700
C12 C13 1.524(4)
C13 H13A 0.9700
C13 H13B 0.9700
C13 C14 1.491(5)
C14 H14A 0.9700
C14 H14B 0.9700
C15 C16 1.501(5)
C16 C17 1.369(5)
C16 C21 1.393(5)
C17 H17 0.9300
C17 C18 1.340(6)
C18 H18 0.9300
C18 C19 1.353(7)
C19 H19 0.9300
C19 C20 1.394(6)
C20 H20 0.9300
C20 C21 1.392(5)
C21 H21 0.9300
C22 H22 0.9800
C22 C23 1.540(4)
C23 H23A 0.9700
C23 H23B 0.9700
C23 C24 1.520(4)
C24 H24A 0.9700
C24 H24B 0.9700
C25 H25A 0.9700
C25 H25B 0.9700
C26 H26A 0.9600
C26 H26B 0.9600
C26 H26C 0.9600
C27 H27A 0.9700
C27 H27B 0.9700
C27 C28 1.446(6)
C28 H28A 0.9700
C28 H28B 0.9700

loop_
_geom_torsion_atom_site_label_1
_geom_torsion_atom_site_label_2
_geom_torsion_atom_site_label_3
_geom_torsion_atom_site_label_4
_geom_torsion
O10 C54 C55 O11 -6.6(6)
O12 C42 C43 C44 5.0(5)
O12 C42 C43 C48 -174.4(3)
O13 C42 C43 C44 -176.3(4)
O13 C42 C43 C48 4.3(5)
O15 C49 C50 C51 100.7(4)
C29 C30 C31 C32 57.0(4)
C29 C30 C31 C37 -61.2(4)
C29 C34 C38 O10 -170.4(2)
C29 C34 C38 O11 74.8(3)
C29 C34 C38 C37 -47.5(4)
C29 C34 C39 C40 153.5(3)
C29 C49 C50 C51 -136.9(3)
C30 C29 C34 C33 -62.4(3)
C30 C29 C34 C38 52.4(3)
C30 C29 C34 C39 179.8(2)
C30 C29 C36 O9 -95.4(4)
C30 C29 C36 C35 83.4(3)
C30 C29 C49 O15 176.3(2)
C30 C29 C49 C50 53.8(3)
C30 C31 C32 C33 -48.4(4)
C30 C31 C37 C38 67.0(4)
C31 C32 C33 C34 -17.3(5)
C31 C32 C33 C35 95.3(4)
C31 C37 C38 O10 109.8(3)
C31 C37 C38 O11 -135.0(3)
C31 C37 C38 C34 -11.7(5)
C32 C31 C37 C38 -51.5(5)
C32 C33 C34 C29 72.7(3)
C32 C33 C34 C38 -44.0(4)
C32 C33 C34 C39 -168.7(3)
C32 C33 C35 C36 -87.1(4)
C33 C34 C38 O10 -62.2(3)
C33 C34 C38 O11 -177.0(3)
C33 C34 C38 C37 60.7(4)
C33 C34 C39 C40 43.5(4)
C33 C35 C36 O9 177.3(3)
C33 C35 C36 C29 -1.6(4)
C34 C29 C30 C31 2.1(4)
C34 C29 C36 O9 152.7(4)
C34 C29 C36 C35 -28.5(3)
C34 C29 C49 O15 -59.1(3)
C34 C29 C49 C50 178.4(3)
C34 C33 C35 C36 31.2(4)
C34 C39 C40 C41 174.8(3)
C35 C33 C34 C29 -47.6(3)
C35 C33 C34 C38 -164.4(3)
C35 C33 C34 C39 70.9(3)
C36 C29 C30 C31 -103.9(3)
C36 C29 C34 C33 46.2(3)
C36 C29 C34 C38 161.0(3)
C36 C29 C34 C39 -71.6(3)
C36 C29 C49 O15 60.3(3)
C36 C29 C49 C50 -62.2(4)
C37 C31 C32 C33 68.4(5)
C38 O10 C54 C55 20.3(5)
C38 O11 C55 C54 -10.0(5)
C38 C34 C39 C40 -79.5(3)
C39 C34 C38 O10 62.2(3)
C39 C34 C38 O11 -52.6(3)
C39 C34 C38 C37 -175.0(3)
C39 C40 C41 O12 -66.6(4)
C41 O12 C42 O13 -1.0(5)
C41 O12 C42 C43 177.7(3)
C42 O12 C41 C40 171.2(3)
C42 C43 C44 C45 -179.8(3)
C42 C43 C48 C47 -179.9(3)
C43 C44 C45 C46 -0.4(6)
C44 C43 C48 C47 0.6(5)
C44 C45 C46 C47 1.1(7)
C45 C46 C47 C48 -0.8(7)
C46 C47 C48 C43 0.0(6)
C48 C43 C44 C45 -0.4(5)
C49 O15 C52B O16 -52.3(9)
C49 O15 C52A O16 71.2(11)
C49 C29 C30 C31 133.2(3)
C49 C29 C34 C33 172.8(3)
C49 C29 C34 C38 -72.4(4)
C49 C29 C34 C39 54.9(4)
C49 C29 C36 O9 23.1(5)
C49 C29 C36 C35 -158.1(3)
C49 C50 C51 O14 68.6(4)
C54 O10 C38 O11 -26.4(4)
C54 O10 C38 C34 -144.7(4)
C54 O10 C38 C37 91.1(4)
C55 O11 C38 O10 22.6(4)
C55 O11 C38 C34 139.3(3)
C55 O11 C38 C37 -96.1(4)
C52B O15 C49 C29 173.7(5)
C52B O15 C49 C50 -61.6(5)
C52B O15 C52A O16 -43.5(9)
C52B O16 C52A O15 41.4(8)
C53B O16 C52B O15 -75.1(8)
C53B O16 C52A O15 -177.3(13)
C52A O15 C49 C29 125.5(4)
C52A O15 C49 C50 -109.8(5)
C52A O15 C52B O16 35.8(7)
C52A O16 C52B O15 -40.5(7)
C53A O16 C52B O15 159.6(10)
C53A O16 C52A O15 61.6(12)
O1 C2 C3 C4 177.7(3)
O2 C10 C11 C1 74.1(3)
O2 C10 C11 C4 -177.5(2)
O2 C10 C11 C12 -52.9(3)
O2 C27 C28 O3 9.3(6)
O3 C10 C11 C1 -171.8(2)
O3 C10 C11 C4 -63.5(3)
O3 C10 C11 C12 61.1(3)
O4 C15 C16 C17 -176.4(3)
O4 C15 C16 C21 -0.2(4)
O5 C15 C16 C17 2.6(5)
O5 C15 C16 C21 178.8(4)
O7 C22 C23 C24 98.6(3)
C1 C2 C3 C4 -2.2(3)
C1 C6 C7 C8 56.7(3)
C1 C6 C7 C9 -60.4(4)
C1 C11 C12 C13 153.0(3)
C1 C22 C23 C24 -136.2(3)
C2 C1 C6 C7 -103.3(3)
C2 C1 C11 C4 45.5(3)
C2 C1 C11 C10 161.3(2)
C2 C1 C11 C12 -71.6(3)
C2 C1 C22 O7 61.9(3)
C2 C1 C22 C23 -61.2(3)
C2 C3 C4 C8 -86.5(3)
C2 C3 C4 C11 32.0(3)
C3 C4 C8 C7 96.2(3)
C3 C4 C11 C1 -48.2(3)
C3 C4 C11 C10 -165.2(2)
C3 C4 C11 C12 69.7(3)
C4 C11 C12 C13 43.9(4)
C6 C1 C2 O1 -95.9(4)
C6 C1 C2 C3 84.1(3)
C6 C1 C11 C4 -63.2(3)
C6 C1 C11 C10 52.6(3)
C6 C1 C11 C12 179.7(2)
C6 C1 C22 O7 178.0(2)
C6 C1 C22 C23 55.0(3)
C6 C7 C8 C4 -48.0(4)
C6 C7 C9 C10 64.1(4)
C7 C9 C10 O2 -132.0(3)
C7 C9 C10 O3 113.0(3)
C7 C9 C10 C11 -8.1(4)
C8 C4 C11 C1 73.2(3)
C8 C4 C11 C10 -43.8(3)
C8 C4 C11 C12 -168.9(3)
C8 C7 C9 C10 -54.5(4)
C9 C7 C8 C4 69.4(4)
C9 C10 C11 C1 -50.0(3)
C9 C10 C11 C4 58.4(3)
C9 C10 C11 C12 -177.0(2)
C10 O2 C27 C28 -22.1(5)
C10 O3 C28 C27 6.9(6)
C10 C11 C12 C13 -80.2(3)
C11 C1 C2 O1 152.3(3)
C11 C1 C2 C3 -27.7(3)
C11 C1 C6 C7 2.7(3)
C11 C1 C22 O7 -56.9(3)
C11 C1 C22 C23 -180.0(3)
C11 C4 C8 C7 -18.0(4)
C11 C12 C13 C14 172.3(3)
C12 C13 C14 O4 -65.0(4)
C14 O4 C15 O5 0.8(5)
C14 O4 C15 C16 179.8(3)
C15 O4 C14 C13 170.2(3)
C15 C16 C17 C18 178.4(4)
C15 C16 C21 C20 -178.1(3)
C16 C17 C18 C19 1.6(8)
C17 C16 C21 C20 -2.0(5)
C17 C18 C19 C20 -5.4(8)
C18 C19 C20 C21 5.4(7)
C19 C20 C21 C16 -1.8(6)
C21 C16 C17 C18 2.2(6)
C22 O7 C25 O8 76.8(4)
C22 C1 C2 O1 23.1(4)
C22 C1 C2 C3 -156.9(2)
C22 C1 C6 C7 134.1(3)
C22 C1 C11 C4 171.3(3)
C22 C1 C11 C10 -72.8(3)
C22 C1 C11 C12 54.2(3)
C22 C23 C24 O6 67.8(4)
C25 O7 C22 C1 121.4(3)
C25 O7 C22 C23 -113.0(3)
C26 O8 C25 O7 69.0(4)
C27 O2 C10 O3 26.0(3)
C27 O2 C10 C9 -92.2(3)
C27 O2 C10 C11 142.5(3)
C28 O3 C10 O2 -20.1(4)
C28 O3 C10 C9 98.7(4)
C28 O3 C10 C11 -137.8(4)

loop_
_smtbx_masks_void_nr
_smtbx_masks_void_average_x
_smtbx_masks_void_average_y
_smtbx_masks_void_average_z
_smtbx_masks_void_volume
_smtbx_masks_void_count_electrons
1 0.000 -0.271 0.000 791.9 16.2
